data_2108518
loop_
_publ_author_name
'Medviediev, Volodymyr'
'Daszkiewicz, Marek'

_publ_section_title
;
 Structural, theoretic and spectroscopic analysis of
 2-methyl-5-nitroaniline salts with various inorganic acids
;
_journal_issue 6
_journal_name_full 'Acta Crystallographica Section B'
_journal_page_first
;
;
_journal_paper_doi 10.1107/S2052520619012472
_journal_volume 75
_journal_year 2019
_chemical_formula_moiety 'C7 H9 N2 O2, Cl'
_chemical_formula_sum 'C7 H9 Cl N2 O2'
_chemical_formula_weight 188.61
_space_group_crystal_system triclinic
_space_group_IT_number 2
_space_group_name_Hall '-P 1'
_space_group_name_H-M_alt 'P -1'
_atom_sites_solution_hydrogens geom
_atom_sites_solution_primary dual
_audit_creation_date 2018-06-21
_audit_creation_method
;
Olex2 1.2
(compiled 2018.04.03 svn.r3497 for OlexSys, GUI svn.r5486)
;
_cell_angle_alpha 84.4680(10)
_cell_angle_beta 84.2290(10)
_cell_angle_gamma 89.8970(10)
_cell_formula_units_Z 8
_cell_length_a 7.97560(10)
_cell_length_b 7.98030(10)
_cell_length_c 28.2986(3)
_cell_measurement_reflns_used 23182
_cell_measurement_temperature 295(1)
_cell_measurement_theta_max 29.6070
_cell_measurement_theta_min 2.8510
_cell_volume 1783.61(4)
_computing_cell_refinement 'CrysAlisPro 1.171.38.43 (Rigaku OD, 2015)'
_computing_data_collection 'CrysAlisPro 1.171.38.43 (Rigaku OD, 2015)'
_computing_data_reduction 'CrysAlisPro 1.171.38.43 (Rigaku OD, 2015)'
_computing_molecular_graphics 'Olex2 (Dolomanov et al., 2009)'
_computing_publication_material 'Olex2 (Dolomanov et al., 2009)'
_computing_structure_refinement 'ShelXL (Sheldrick, 2015)'
_computing_structure_solution 'ShelXT (Sheldrick, 2015)'
_diffrn_ambient_environment air
_diffrn_ambient_temperature 295(1)
_diffrn_detector 'CCD plate'
_diffrn_detector_area_resol_mean 10.6249
_diffrn_detector_type Atlas
_diffrn_measured_fraction_theta_full 0.999
_diffrn_measured_fraction_theta_max 0.999
_diffrn_measurement_details
;
List of Runs (angles in degrees, time in seconds):

  # Type    Start    End  Width  t~exp~   \w     \q     \k     \f   Frames
--------------------------------------------------------------------------
  1  \w    -44.00  63.00   0.50   40.00    --  -14.91  37.00 -30.00  214
  2  \w    -44.00  63.00   0.50   40.00    --  -14.91  37.00  60.00  214
  3  \w    -25.00  28.00   0.50   40.00    --  -14.91 -99.00  60.00  106
  4  \w    -46.00  61.00   0.50   40.00    --  -14.91  57.00 -60.00  214
  5  \w   -106.00 -35.00   0.50   40.00    --  -14.91-178.00  90.00  142
  6  \w    -15.00  92.00   0.50   40.00    --   13.82  37.00 -90.00  214
  7  \w    -25.00  57.00   0.50   40.00    --   13.82 -99.00  90.00  164
  8  \w    -17.00  90.00   0.50   40.00    --   13.82  57.00   0.00  214
  9  \w    -15.00  92.00   0.50   40.00    --   13.82  37.00 120.00  214
 10  \w   -105.00 -32.00   0.50   40.00    --  -14.91 178.00  60.00  146
 11  \w    -25.00  28.00   0.50   40.00    --  -14.91 -99.00 120.00  106
 12  \w    -25.00  28.00   0.50   40.00    --  -14.91 -99.00 150.00  106
 13  \w    -25.00  28.00   0.50   40.00    --  -14.91 -99.00-150.00  106
 14  \w    -25.00  23.00   0.50   40.00    --   13.82 -99.00   0.00   96
;
_diffrn_measurement_device 'four-circle diffractometer'
_diffrn_measurement_device_type 'Xcalibur, Atlas'
_diffrn_measurement_method '\w scans'
_diffrn_orient_matrix_type 'CrysAlisPro convention (1999,Acta A55,543-557)'
_diffrn_orient_matrix_UB_11 0.0257710000
_diffrn_orient_matrix_UB_12 0.0573778000
_diffrn_orient_matrix_UB_13 -0.0201368000
_diffrn_orient_matrix_UB_21 -0.0170069000
_diffrn_orient_matrix_UB_22 0.0683616000
_diffrn_orient_matrix_UB_23 0.0139810000
_diffrn_orient_matrix_UB_31 0.0838874000
_diffrn_orient_matrix_UB_32 -0.0030087000
_diffrn_orient_matrix_UB_33 0.0063006000
_diffrn_radiation_monochromator graphite
_diffrn_radiation_probe x-ray
_diffrn_radiation_type MoK\a
_diffrn_radiation_wavelength 0.71073
_diffrn_reflns_av_R_equivalents 0.0198
_diffrn_reflns_av_unetI/netI 0.0136
_diffrn_reflns_Laue_measured_fraction_full 0.999
_diffrn_reflns_Laue_measured_fraction_max 0.999
_diffrn_reflns_limit_h_max 10
_diffrn_reflns_limit_h_min -10
_diffrn_reflns_limit_k_max 10
_diffrn_reflns_limit_k_min -10
_diffrn_reflns_limit_l_max 36
_diffrn_reflns_limit_l_min -36
_diffrn_reflns_number 50750
_diffrn_reflns_point_group_measured_fraction_full 0.999
_diffrn_reflns_point_group_measured_fraction_max 0.999
_diffrn_reflns_theta_full 25.242
_diffrn_reflns_theta_max 27.102
_diffrn_reflns_theta_min 2.564
_diffrn_source 'fine-focus sealed X-ray tube'
_diffrn_source_type 'Enhance (Mo) X-ray Source'
_exptl_absorpt_coefficient_mu 0.389
_exptl_absorpt_correction_T_max 1.00000
_exptl_absorpt_correction_T_min 0.98304
_exptl_absorpt_correction_type multi-scan
_exptl_absorpt_process_details
;
CrysAlisPro 1.171.38.43 (Rigaku Oxford Diffraction, 2015)
Empirical absorption correction using spherical harmonics,
 implemented in SCALE3 ABSPACK scaling algorithm.
;
_exptl_crystal_colour 'clear light colourless'
_exptl_crystal_colour_lustre clear
_exptl_crystal_colour_modifier light
_exptl_crystal_colour_primary colourless
_exptl_crystal_density_diffrn 1.405
_exptl_crystal_description block
_exptl_crystal_F_000 784
_exptl_crystal_size_max 0.254
_exptl_crystal_size_mid 0.218
_exptl_crystal_size_min 0.213
_refine_diff_density_max 0.530
_refine_diff_density_min -0.424
_refine_diff_density_rms 0.058
_refine_ls_extinction_method none
_refine_ls_goodness_of_fit_ref 1.130
_refine_ls_hydrogen_treatment constr
_refine_ls_matrix_type full
_refine_ls_number_parameters 441
_refine_ls_number_reflns 7878
_refine_ls_number_restraints 0
_refine_ls_restrained_S_all 1.130
_refine_ls_R_factor_all 0.0581
_refine_ls_R_factor_gt 0.0520
_refine_ls_shift/su_max 0.001
_refine_ls_shift/su_mean <0.001
_refine_ls_structure_factor_coef Fsqd
_refine_ls_weighting_details 'w=1/[\s^2^(Fo^2^)+(0.0451P)^2^+2.1746P] where P=(Fo^2^+2Fc^2^)/3'
_refine_ls_weighting_scheme calc
_refine_ls_wR_factor_gt 0.1346
_refine_ls_wR_factor_ref 0.1383
_reflns_Friedel_coverage 0.000
_reflns_number_gt 6977
_reflns_number_total 7878
_reflns_threshold_expression 'I > 2\s(I)'
_cod_data_source_file aw5028sup1.cif
_cod_data_source_block 4
_cod_database_code 2108518
_shelx_shelxl_version_number 2018/1
_chemical_oxdiff_formula 'C28 H36 N8 O8 Cl4'
_shelx_space_group_comment
;
The symmetry employed for this shelxl refinement is uniquely defined
by the following loop, which should always be used as a source of
symmetry information in preference to the above space-group names.
They are only intended as comments.
;
_reflns_odcompleteness_completeness 99.96
_reflns_odcompleteness_iscentric 1
_reflns_odcompleteness_theta 27.01
_olex2_refinement_description
;
1. Fixed Uiso
 At 1.2 times of:
  All C(H) groups, All N(H,H,H) groups
 At 1.5 times of:
  All C(H,H,H) groups
2.a Aromatic/amide H refined with riding coordinates:
 C3C(H3C), C4C(H4C), C6C(H6C), C3D(H3D), C4D(H4D), C6D(H6D), C3A(H3A),
 C4A(H4A), C6A(H6A), C3B(H3B), C4B(H4B), C6B(H6B)
2.b Idealised Me refined as rotating group:
 N1C(H1Ca,H1Cb,H1Cc), C7C(H7Ca,H7Cb,H7Cc), N1D(H1Da,H1Db,H1Dc), C7D(H7Da,H7Db,
 H7Dc), N1A(H1Aa,H1Ab,H1Ac), C7A(H7Aa,H7Ab,H7Ac), N1B(H1Ba,H1Bb,H1Bc), C7B(H7Ba,
 H7Bb,H7Bc)
;
_olex2_date_sample_data_collection 2018-02-09
_olex2_submission_special_instructions 'No special instructions were received'
_oxdiff_exptl_absorpt_empirical_details
;
Empirical correction (ABSPACK) includes:
- Absorption correction using spherical harmonics
- Frame scaling
;
_oxdiff_exptl_absorpt_empirical_full_max 1.096
_oxdiff_exptl_absorpt_empirical_full_min 0.974

loop_
_space_group_symop_operation_xyz
'x, y, z'
'-x, -y, -z'

loop_
_atom_site_label
_atom_site_type_symbol
_atom_site_fract_x
_atom_site_fract_y
_atom_site_fract_z
_atom_site_U_iso_or_equiv
_atom_site_adp_type
_atom_site_occupancy
_atom_site_site_symmetry_order
_atom_site_calc_flag
_atom_site_refinement_flags_posn
Cl1 Cl 0.27234(8) 0.51707(8) -0.02367(2) 0.03836(15) Uani 1 1 d .
Cl2 Cl 0.75538(8) 0.98275(8) 0.02191(2) 0.03798(15) Uani 1 1 d .
Cl3 Cl 0.51633(8) 0.24448(8) 0.47618(2) 0.03827(15) Uani 1 1 d .
O1C O 0.6228(6) -0.2640(4) 0.74378(10) 0.1210(16) Uani 1 1 d .
O2C O 0.6812(6) -0.3930(3) 0.68174(10) 0.1154(15) Uani 1 1 d .
N1C N 0.7560(3) 0.0454(3) 0.54403(7) 0.0366(5) Uani 1 1 d .
H1CA H 0.792880 -0.056267 0.537804 0.044 Uiso 1 1 calc GR
H1CB H 0.835689 0.121851 0.533631 0.044 Uiso 1 1 calc GR
H1CC H 0.664042 0.068997 0.529334 0.044 Uiso 1 1 calc GR
N2C N 0.6522(5) -0.2645(4) 0.70086(10) 0.0771(10) Uani 1 1 d .
C1C C 0.7155(3) 0.0480(3) 0.59548(9) 0.0329(5) Uani 1 1 d .
C2C C 0.6882(3) 0.2004(3) 0.61522(9) 0.0368(5) Uani 1 1 d .
C3C C 0.6434(4) 0.1929(4) 0.66442(10) 0.0475(7) Uani 1 1 d .
H3C H 0.622613 0.292562 0.678466 0.057 Uiso 1 1 calc R
C4C C 0.6292(5) 0.0424(4) 0.69264(11) 0.0526(8) Uani 1 1 d .
H4C H 0.598875 0.039391 0.725318 0.063 Uiso 1 1 calc R
C5C C 0.6610(4) -0.1034(4) 0.67124(10) 0.0501(7) Uani 1 1 d .
C6C C 0.7035(4) -0.1046(3) 0.62279(10) 0.0425(6) Uani 1 1 d .
H6C H 0.723303 -0.205036 0.609066 0.051 Uiso 1 1 calc R
C7C C 0.7063(4) 0.3677(4) 0.58590(11) 0.0507(7) Uani 1 1 d .
H7CA H 0.669426 0.357591 0.555019 0.076 Uiso 1 1 calc GR
H7CB H 0.822247 0.402913 0.582310 0.076 Uiso 1 1 calc GR
H7CC H 0.638630 0.449515 0.601611 0.076 Uiso 1 1 calc GR
Cl4 Cl 0.98216(8) 0.72791(8) 0.52207(2) 0.03751(15) Uani 1 1 d .
O1D O 0.9739(6) 0.4123(4) 0.25865(10) 0.1128(14) Uani 1 1 d .
O2D O 0.9109(7) 0.2371(4) 0.31919(12) 0.1363(19) Uani 1 1 d .
N1D N 0.7451(3) 0.5736(3) 0.45526(7) 0.0359(5) Uani 1 1 d .
H1DA H 0.701711 0.469977 0.460245 0.043 Uiso 1 1 calc GR
H1DB H 0.668427 0.646774 0.465355 0.043 Uiso 1 1 calc GR
H1DC H 0.835213 0.579220 0.471221 0.043 Uiso 1 1 calc GR
N2D N 0.9234(5) 0.3799(4) 0.30012(11) 0.0791(11) Uani 1 1 d .
C1D C 0.7940(3) 0.6143(3) 0.40444(8) 0.0313(5) Uani 1 1 d .
C2D C 0.8098(3) 0.7817(3) 0.38477(9) 0.0344(5) Uani 1 1 d .
C3D C 0.8606(4) 0.8108(4) 0.33610(10) 0.0455(7) Uani 1 1 d .
H3D H 0.870610 0.921153 0.322130 0.055 Uiso 1 1 calc R
C4D C 0.8963(4) 0.6815(4) 0.30821(10) 0.0489(7) Uani 1 1 d .
H4D H 0.930008 0.703355 0.275767 0.059 Uiso 1 1 calc R
C5D C 0.8813(4) 0.5190(4) 0.32920(10) 0.0472(7) Uani 1 1 d .
C6D C 0.8300(4) 0.4813(3) 0.37720(10) 0.0419(6) Uani 1 1 d .
H6D H 0.819943 0.370380 0.390699 0.050 Uiso 1 1 calc R
C7D C 0.7715(4) 0.9276(3) 0.41376(11) 0.0501(7) Uani 1 1 d .
H7DA H 0.839243 0.920471 0.440051 0.075 Uiso 1 1 calc GR
H7DB H 0.654397 0.924622 0.425683 0.075 Uiso 1 1 calc GR
H7DC H 0.796323 1.031134 0.394063 0.075 Uiso 1 1 calc GR
O1A O -0.2587(4) 0.0225(6) 0.23985(10) 0.1180(15) Uani 1 1 d .
O2A O -0.3892(3) 0.0729(6) 0.17824(11) 0.1039(12) Uani 1 1 d .
N1A N 0.0432(3) 0.2558(3) 0.04420(8) 0.0372(5) Uani 1 1 d .
H1AA H 0.065436 0.166933 0.027942 0.045 Uiso 1 1 calc GR
H1AB H 0.120054 0.335913 0.034645 0.045 Uiso 1 1 calc GR
H1AC H -0.058610 0.294734 0.038985 0.045 Uiso 1 1 calc GR
N2A N -0.2614(4) 0.0696(5) 0.19800(11) 0.0726(9) Uani 1 1 d .
C1A C 0.0477(3) 0.2063(3) 0.09511(9) 0.0326(5) Uani 1 1 d .
C2A C 0.2007(3) 0.1941(3) 0.11498(9) 0.0364(5) Uani 1 1 d .
C3A C 0.1951(4) 0.1427(4) 0.16340(10) 0.0482(7) Uani 1 1 d .
H3A H 0.295464 0.133792 0.177573 0.058 Uiso 1 1 calc R
C4A C 0.0451(4) 0.1045(4) 0.19119(11) 0.0525(7) Uani 1 1 d .
H4A H 0.043525 0.072170 0.223702 0.063 Uiso 1 1 calc R
C5A C -0.1014(4) 0.1154(4) 0.16954(10) 0.0478(7) Uani 1 1 d .
C6A C -0.1041(3) 0.1680(4) 0.12178(10) 0.0411(6) Uani 1 1 d .
H6A H -0.205121 0.177468 0.107972 0.049 Uiso 1 1 calc R
C7A C 0.3674(4) 0.2339(5) 0.08648(11) 0.0521(7) Uani 1 1 d .
H7AA H 0.403824 0.138814 0.069878 0.078 Uiso 1 1 calc GR
H7AB H 0.449242 0.258697 0.107536 0.078 Uiso 1 1 calc GR
H7AC H 0.355671 0.329674 0.063815 0.078 Uiso 1 1 calc GR
O1B O 0.5905(4) 0.6261(6) 0.24487(9) 0.1120(14) Uani 1 1 d .
O2B O 0.7651(3) 0.6667(7) 0.18239(11) 0.1316(18) Uani 1 1 d .
N1B N 0.4242(3) 0.7562(3) 0.04480(7) 0.0373(5) Uani 1 1 d .
H1BA H 0.415415 0.663140 0.030197 0.045 Uiso 1 1 calc GR
H1BB H 0.528824 0.796803 0.038771 0.045 Uiso 1 1 calc GR
H1BC H 0.352201 0.832679 0.034117 0.045 Uiso 1 1 calc GR
N2B N 0.6226(4) 0.6468(6) 0.20188(11) 0.0794(11) Uani 1 1 d .
C1B C 0.3852(3) 0.7166(3) 0.09616(9) 0.0327(5) Uani 1 1 d .
C2B C 0.2185(3) 0.6909(3) 0.11578(9) 0.0364(5) Uani 1 1 d .
C3B C 0.1910(4) 0.6461(4) 0.16463(10) 0.0469(7) Uani 1 1 d .
H3B H 0.081333 0.625439 0.178453 0.056 Uiso 1 1 calc R
C4B C 0.3220(4) 0.6313(4) 0.19335(11) 0.0509(7) Uani 1 1 d .
H4B H 0.301648 0.602606 0.226071 0.061 Uiso 1 1 calc R
C5B C 0.4826(4) 0.6603(4) 0.17196(10) 0.0499(7) Uani 1 1 d .
C6B C 0.5185(3) 0.7019(4) 0.12358(10) 0.0432(6) Uani 1 1 d .
H6B H 0.628828 0.719447 0.109952 0.052 Uiso 1 1 calc R
C7B C 0.0722(3) 0.7092(5) 0.08622(11) 0.0517(7) Uani 1 1 d .
H7BA H 0.047713 0.826430 0.079539 0.078 Uiso 1 1 calc GR
H7BB H -0.024778 0.652678 0.103432 0.078 Uiso 1 1 calc GR
H7BC H 0.099988 0.660183 0.056778 0.078 Uiso 1 1 calc GR

loop_
_atom_site_aniso_label
_atom_site_aniso_U_11
_atom_site_aniso_U_22
_atom_site_aniso_U_33
_atom_site_aniso_U_23
_atom_site_aniso_U_13
_atom_site_aniso_U_12
Cl1 0.0337(3) 0.0364(3) 0.0441(4) -0.0012(3) -0.0024(2) 0.0021(2)
Cl2 0.0347(3) 0.0361(3) 0.0426(3) -0.0018(2) -0.0032(2) -0.0025(2)
Cl3 0.0362(3) 0.0337(3) 0.0442(3) -0.0041(2) -0.0007(3) -0.0021(2)
O1C 0.257(5) 0.0628(18) 0.0371(14) 0.0066(12) 0.005(2) 0.015(2)
O2C 0.247(5) 0.0365(13) 0.0562(17) 0.0015(12) 0.010(2) -0.001(2)
N1C 0.0422(12) 0.0327(11) 0.0343(11) -0.0047(8) -0.0002(9) 0.0004(9)
N2C 0.146(3) 0.0425(15) 0.0400(15) 0.0001(12) 0.0001(18) -0.0006(18)
C1C 0.0334(12) 0.0329(12) 0.0325(12) -0.0057(10) -0.0014(10) 0.0002(10)
C2C 0.0386(13) 0.0339(13) 0.0379(13) -0.0060(10) -0.0015(11) 0.0000(10)
C3C 0.0626(18) 0.0394(15) 0.0404(15) -0.0135(12) 0.0052(13) -0.0013(13)
C4C 0.077(2) 0.0472(16) 0.0328(14) -0.0077(12) 0.0039(14) -0.0011(15)
C5C 0.076(2) 0.0364(14) 0.0361(15) 0.0005(11) -0.0016(14) -0.0047(14)
C6C 0.0575(17) 0.0319(13) 0.0379(14) -0.0060(11) -0.0018(12) 0.0008(12)
C7C 0.072(2) 0.0331(14) 0.0465(16) -0.0075(12) 0.0018(14) 0.0010(13)
Cl4 0.0358(3) 0.0341(3) 0.0419(3) -0.0030(2) -0.0014(2) 0.0024(2)
O1D 0.211(4) 0.0737(19) 0.0464(16) -0.0128(14) 0.030(2) 0.022(2)
O2D 0.292(6) 0.0399(15) 0.068(2) -0.0127(14) 0.033(3) 0.004(2)
N1D 0.0401(11) 0.0327(11) 0.0333(11) 0.0005(8) 0.0003(9) -0.0022(9)
N2D 0.141(3) 0.0478(17) 0.0451(16) -0.0095(13) 0.0104(18) 0.0076(18)
C1D 0.0331(12) 0.0302(11) 0.0299(12) 0.0005(9) -0.0034(9) -0.0014(9)
C2D 0.0389(13) 0.0295(12) 0.0348(13) -0.0010(10) -0.0052(10) 0.0014(10)
C3D 0.0624(18) 0.0341(13) 0.0378(14) 0.0062(11) -0.0025(13) -0.0026(12)
C4D 0.068(2) 0.0454(16) 0.0306(13) 0.0016(11) 0.0033(13) -0.0001(14)
C5D 0.0677(19) 0.0376(14) 0.0358(14) -0.0057(11) 0.0003(13) 0.0032(13)
C6D 0.0592(17) 0.0298(12) 0.0357(14) 0.0006(10) -0.0035(12) 0.0005(11)
C7D 0.074(2) 0.0301(13) 0.0451(16) -0.0038(11) 0.0006(14) -0.0002(13)
O1A 0.0687(19) 0.221(4) 0.0509(17) 0.042(2) 0.0059(14) -0.023(2)
O2A 0.0396(13) 0.200(4) 0.0652(18) 0.019(2) 0.0006(12) -0.0098(18)
N1A 0.0348(11) 0.0420(12) 0.0343(11) -0.0011(9) -0.0040(9) 0.0020(9)
N2A 0.0448(16) 0.122(3) 0.0460(16) 0.0122(17) 0.0022(12) -0.0055(16)
C1A 0.0342(12) 0.0330(12) 0.0314(12) -0.0050(9) -0.0055(10) 0.0020(10)
C2A 0.0325(12) 0.0404(13) 0.0371(13) -0.0059(11) -0.0051(10) 0.0001(10)
C3A 0.0386(14) 0.068(2) 0.0393(15) -0.0027(13) -0.0108(12) 0.0029(13)
C4A 0.0481(17) 0.073(2) 0.0351(15) 0.0025(14) -0.0064(12) -0.0017(15)
C5A 0.0392(14) 0.0656(19) 0.0366(14) 0.0003(13) 0.0016(11) -0.0022(13)
C6A 0.0312(12) 0.0556(16) 0.0364(14) -0.0023(12) -0.0051(10) -0.0010(11)
C7A 0.0329(14) 0.073(2) 0.0494(17) -0.0008(15) -0.0052(12) -0.0021(13)
O1B 0.0693(18) 0.227(4) 0.0384(14) 0.007(2) -0.0161(13) -0.019(2)
O2B 0.0376(14) 0.294(6) 0.0595(18) 0.008(3) -0.0091(13) 0.004(2)
N1B 0.0332(11) 0.0441(12) 0.0332(11) -0.0005(9) 0.0004(9) -0.0024(9)
N2B 0.0456(16) 0.148(3) 0.0424(16) 0.0055(18) -0.0089(13) -0.0056(18)
C1B 0.0324(12) 0.0329(12) 0.0315(12) -0.0018(9) 0.0014(9) -0.0017(9)
C2B 0.0309(12) 0.0404(13) 0.0369(13) -0.0028(10) 0.0004(10) 0.0012(10)
C3B 0.0340(13) 0.0624(18) 0.0406(15) 0.0053(13) 0.0045(11) -0.0030(12)
C4B 0.0464(16) 0.069(2) 0.0340(14) 0.0051(13) 0.0009(12) -0.0017(14)
C5B 0.0387(15) 0.074(2) 0.0369(15) -0.0010(14) -0.0057(12) -0.0008(14)
C6B 0.0305(13) 0.0611(18) 0.0367(14) -0.0020(12) 0.0010(10) -0.0010(12)
C7B 0.0311(13) 0.076(2) 0.0457(16) 0.0024(15) -0.0018(12) -0.0011(13)

loop_
_atom_type_symbol
_atom_type_description
_atom_type_scat_dispersion_real
_atom_type_scat_dispersion_imag
_atom_type_scat_source
C C 0.0033 0.0016 'International Tables Vol C Tables 4.2.6.8 and 6.1.1.4'
H H 0.0000 0.0000 'International Tables Vol C Tables 4.2.6.8 and 6.1.1.4'
Cl Cl 0.1484 0.1585 'International Tables Vol C Tables 4.2.6.8 and 6.1.1.4'
N N 0.0061 0.0033 'International Tables Vol C Tables 4.2.6.8 and 6.1.1.4'
O O 0.0106 0.0060 'International Tables Vol C Tables 4.2.6.8 and 6.1.1.4'

loop_
_exptl_crystal_face_index_h
_exptl_crystal_face_index_k
_exptl_crystal_face_index_l
_exptl_crystal_face_perp_dist
1 0 40 0.1068
6 -5 -26 0.1197
0 11 5 0.0902
1 -11 -4 0.1118
-11 0 -2 0.1042
11 0 8 0.1159
1 0 -39 0.0941

loop_
_geom_angle_atom_site_label_1
_geom_angle_atom_site_label_2
_geom_angle_atom_site_label_3
_geom_angle
H1CA N1C H1CB 109.5
H1CA N1C H1CC 109.5
H1CB N1C H1CC 109.5
C1C N1C H1CA 109.5
C1C N1C H1CB 109.5
C1C N1C H1CC 109.5
O1C N2C O2C 122.6(3)
O1C N2C C5C 118.6(3)
O2C N2C C5C 118.7(3)
C2C C1C N1C 120.4(2)
C6C C1C N1C 117.3(2)
C6C C1C C2C 122.3(2)
C1C C2C C3C 117.2(2)
C1C C2C C7C 122.6(2)
C3C C2C C7C 120.1(2)
C2C C3C H3C 119.1
C4C C3C C2C 121.9(3)
C4C C3C H3C 119.1
C3C C4C H4C 120.9
C5C C4C C3C 118.2(3)
C5C C4C H4C 120.9
C4C C5C N2C 119.1(3)
C4C C5C C6C 122.7(3)
C6C C5C N2C 118.2(3)
C1C C6C C5C 117.6(3)
C1C C6C H6C 121.2
C5C C6C H6C 121.2
C2C C7C H7CA 109.5
C2C C7C H7CB 109.5
C2C C7C H7CC 109.5
H7CA C7C H7CB 109.5
H7CA C7C H7CC 109.5
H7CB C7C H7CC 109.5
H1DA N1D H1DB 109.5
H1DA N1D H1DC 109.5
H1DB N1D H1DC 109.5
C1D N1D H1DA 109.5
C1D N1D H1DB 109.5
C1D N1D H1DC 109.5
O1D N2D O2D 122.8(3)
O1D N2D C5D 118.7(3)
O2D N2D C5D 118.5(3)
C2D C1D N1D 120.7(2)
C6D C1D N1D 117.4(2)
C6D C1D C2D 121.8(2)
C1D C2D C7D 122.6(2)
C3D C2D C1D 117.5(2)
C3D C2D C7D 119.9(2)
C2D C3D H3D 119.0
C4D C3D C2D 121.9(3)
C4D C3D H3D 119.0
C3D C4D H4D 120.7
C3D C4D C5D 118.6(3)
C5D C4D H4D 120.7
C4D C5D N2D 119.1(3)
C4D C5D C6D 122.5(3)
C6D C5D N2D 118.4(3)
C1D C6D H6D 121.1
C5D C6D C1D 117.7(2)
C5D C6D H6D 121.1
C2D C7D H7DA 109.5
C2D C7D H7DB 109.5
C2D C7D H7DC 109.5
H7DA C7D H7DB 109.5
H7DA C7D H7DC 109.5
H7DB C7D H7DC 109.5
H1AA N1A H1AB 109.5
H1AA N1A H1AC 109.5
H1AB N1A H1AC 109.5
C1A N1A H1AA 109.5
C1A N1A H1AB 109.5
C1A N1A H1AC 109.5
O1A N2A O2A 122.8(3)
O1A N2A C5A 118.4(3)
O2A N2A C5A 118.7(3)
C2A C1A N1A 120.6(2)
C6A C1A N1A 117.2(2)
C6A C1A C2A 122.2(2)
C1A C2A C7A 123.0(2)
C3A C2A C1A 117.3(2)
C3A C2A C7A 119.8(2)
C2A C3A H3A 119.0
C4A C3A C2A 122.0(3)
C4A C3A H3A 119.0
C3A C4A H4A 120.9
C5A C4A C3A 118.2(3)
C5A C4A H4A 120.9
C4A C5A N2A 119.1(3)
C4A C5A C6A 122.4(3)
C6A C5A N2A 118.5(3)
C1A C6A H6A 121.0
C5A C6A C1A 117.9(2)
C5A C6A H6A 121.0
C2A C7A H7AA 109.5
C2A C7A H7AB 109.5
C2A C7A H7AC 109.5
H7AA C7A H7AB 109.5
H7AA C7A H7AC 109.5
H7AB C7A H7AC 109.5
H1BA N1B H1BB 109.5
H1BA N1B H1BC 109.5
H1BB N1B H1BC 109.5
C1B N1B H1BA 109.5
C1B N1B H1BB 109.5
C1B N1B H1BC 109.5
O1B N2B O2B 123.2(3)
O1B N2B C5B 118.6(3)
O2B N2B C5B 118.1(3)
C2B C1B N1B 120.3(2)
C6B C1B N1B 117.4(2)
C6B C1B C2B 122.2(2)
C1B C2B C7B 122.6(2)
C3B C2B C1B 117.3(2)
C3B C2B C7B 120.2(2)
C2B C3B H3B 119.0
C4B C3B C2B 122.0(3)
C4B C3B H3B 119.0
C3B C4B H4B 121.1
C5B C4B C3B 117.8(3)
C5B C4B H4B 121.1
C4B C5B N2B 118.5(3)
C4B C5B C6B 123.0(3)
C6B C5B N2B 118.5(3)
C1B C6B C5B 117.6(2)
C1B C6B H6B 121.2
C5B C6B H6B 121.2
C2B C7B H7BA 109.5
C2B C7B H7BB 109.5
C2B C7B H7BC 109.5
H7BA C7B H7BB 109.5
H7BA C7B H7BC 109.5
H7BB C7B H7BC 109.5

loop_
_geom_bond_atom_site_label_1
_geom_bond_atom_site_label_2
_geom_bond_distance
O1C N2C 1.214(4)
O2C N2C 1.216(4)
N1C H1CA 0.8900
N1C H1CB 0.8900
N1C H1CC 0.8900
N1C C1C 1.461(3)
N2C C5C 1.463(4)
C1C C2C 1.394(3)
C1C C6C 1.376(4)
C2C C3C 1.398(4)
C2C C7C 1.501(4)
C3C H3C 0.9300
C3C C4C 1.375(4)
C4C H4C 0.9300
C4C C5C 1.375(4)
C5C C6C 1.380(4)
C6C H6C 0.9300
C7C H7CA 0.9600
C7C H7CB 0.9600
C7C H7CC 0.9600
O1D N2D 1.205(4)
O2D N2D 1.213(4)
N1D H1DA 0.8900
N1D H1DB 0.8900
N1D H1DC 0.8900
N1D C1D 1.457(3)
N2D C5D 1.464(4)
C1D C2D 1.398(3)
C1D C6D 1.384(4)
C2D C3D 1.394(4)
C2D C7D 1.502(4)
C3D H3D 0.9300
C3D C4D 1.371(4)
C4D H4D 0.9300
C4D C5D 1.373(4)
C5D C6D 1.383(4)
C6D H6D 0.9300
C7D H7DA 0.9600
C7D H7DB 0.9600
C7D H7DC 0.9600
O1A N2A 1.210(4)
O2A N2A 1.210(4)
N1A H1AA 0.8900
N1A H1AB 0.8900
N1A H1AC 0.8900
N1A C1A 1.461(3)
N2A C5A 1.465(4)
C1A C2A 1.393(3)
C1A C6A 1.379(4)
C2A C3A 1.388(4)
C2A C7A 1.502(4)
C3A H3A 0.9300
C3A C4A 1.382(4)
C4A H4A 0.9300
C4A C5A 1.372(4)
C5A C6A 1.378(4)
C6A H6A 0.9300
C7A H7AA 0.9600
C7A H7AB 0.9600
C7A H7AC 0.9600
O1B N2B 1.213(4)
O2B N2B 1.216(4)
N1B H1BA 0.8900
N1B H1BB 0.8900
N1B H1BC 0.8900
N1B C1B 1.459(3)
N2B C5B 1.465(4)
C1B C2B 1.396(3)
C1B C6B 1.376(4)
C2B C3B 1.389(4)
C2B C7B 1.502(4)
C3B H3B 0.9300
C3B C4B 1.385(4)
C4B H4B 0.9300
C4B C5B 1.371(4)
C5B C6B 1.379(4)
C6B H6B 0.9300
C7B H7BA 0.9600
C7B H7BB 0.9600
C7B H7BC 0.9600

loop_
_geom_hbond_atom_site_label_D
_geom_hbond_atom_site_label_H
_geom_hbond_atom_site_label_A
_geom_hbond_distance_DH
_geom_hbond_distance_HA
_geom_hbond_distance_DA
_geom_hbond_angle_DHA
_geom_hbond_site_symmetry_A
_geom_hbond_publ_flag
N1C H1CA Cl4 0.89 2.33 3.181(2) 159.1 1_545 yes
N1C H1CB Cl4 0.89 2.28 3.116(2) 155.7 2_766 yes
N1C H1CC Cl3 0.89 2.36 3.163(2) 150.6 . yes
N1D H1DA Cl3 0.89 2.31 3.175(2) 163.1 . yes
N1D H1DB Cl3 0.89 2.33 3.152(2) 153.0 2_666 yes
N1D H1DC Cl4 0.89 2.35 3.137(2) 147.4 . yes
N1A H1AA Cl2 0.89 2.32 3.127(2) 151.1 2_665 yes
N1A H1AB Cl1 0.89 2.33 3.148(2) 152.7 . yes
N1A H1AC Cl1 0.89 2.32 3.167(2) 160.1 2_565 yes
N1B H1BA Cl1 0.89 2.38 3.171(2) 147.6 . yes
N1B H1BB Cl2 0.89 2.32 3.180(2) 161.8 . yes
N1B H1BC Cl2 0.89 2.29 3.119(2) 155.3 2_675 yes

loop_
_geom_torsion_atom_site_label_1
_geom_torsion_atom_site_label_2
_geom_torsion_atom_site_label_3
_geom_torsion_atom_site_label_4
_geom_torsion
O1C N2C C5C C4C -2.6(6)
O1C N2C C5C C6C 176.5(4)
O2C N2C C5C C4C -179.7(4)
O2C N2C C5C C6C -0.5(6)
N1C C1C C2C C3C 177.5(2)
N1C C1C C2C C7C -2.9(4)
N1C C1C C6C C5C -178.3(3)
N2C C5C C6C C1C -178.4(3)
C1C C2C C3C C4C 1.1(5)
C2C C1C C6C C5C 0.7(4)
C2C C3C C4C C5C 0.2(5)
C3C C4C C5C N2C 177.9(3)
C3C C4C C5C C6C -1.1(5)
C4C C5C C6C C1C 0.7(5)
C6C C1C C2C C3C -1.5(4)
C6C C1C C2C C7C 178.1(3)
C7C C2C C3C C4C -178.6(3)
O1D N2D C5D C4D 1.7(6)
O1D N2D C5D C6D -177.4(4)
O2D N2D C5D C4D 179.4(5)
O2D N2D C5D C6D 0.3(6)
N1D C1D C2D C3D 178.6(2)
N1D C1D C2D C7D -2.4(4)
N1D C1D C6D C5D -178.1(3)
N2D C5D C6D C1D 178.7(3)
C1D C2D C3D C4D -0.8(4)
C2D C1D C6D C5D -0.5(4)
C2D C3D C4D C5D -0.1(5)
C3D C4D C5D N2D -178.4(3)
C3D C4D C5D C6D 0.7(5)
C4D C5D C6D C1D -0.4(5)
C6D C1D C2D C3D 1.1(4)
C6D C1D C2D C7D -180.0(3)
C7D C2D C3D C4D -179.8(3)
O1A N2A C5A C4A -0.4(6)
O1A N2A C5A C6A 179.6(4)
O2A N2A C5A C4A -177.0(4)
O2A N2A C5A C6A 3.0(6)
N1A C1A C2A C3A -178.6(2)
N1A C1A C2A C7A 1.5(4)
N1A C1A C6A C5A 177.8(3)
N2A C5A C6A C1A -178.2(3)
C1A C2A C3A C4A 0.2(5)
C2A C1A C6A C5A -0.3(4)
C2A C3A C4A C5A 1.2(5)
C3A C4A C5A N2A 177.8(3)
C3A C4A C5A C6A -2.1(5)
C4A C5A C6A C1A 1.7(5)
C6A C1A C2A C3A -0.6(4)
C6A C1A C2A C7A 179.5(3)
C7A C2A C3A C4A -179.9(3)
O1B N2B C5B C4B -6.8(6)
O1B N2B C5B C6B 173.1(4)
O2B N2B C5B C4B 177.4(4)
O2B N2B C5B C6B -2.8(6)
N1B C1B C2B C3B 177.1(2)
N1B C1B C2B C7B -2.6(4)
N1B C1B C6B C5B -178.4(3)
N2B C5B C6B C1B -179.0(3)
C1B C2B C3B C4B 1.6(5)
C2B C1B C6B C5B 0.0(4)
C2B C3B C4B C5B -0.8(5)
C3B C4B C5B N2B 179.4(3)
C3B C4B C5B C6B -0.5(5)
C4B C5B C6B C1B 0.9(5)
C6B C1B C2B C3B -1.2(4)
C6B C1B C2B C7B 179.1(3)
C7B C2B C3B C4B -178.6(3)

loop_
_exptl_oxdiff_crystal_face_indexfrac_h
_exptl_oxdiff_crystal_face_indexfrac_k
_exptl_oxdiff_crystal_face_indexfrac_l
_exptl_oxdiff_crystal_face_x
_exptl_oxdiff_crystal_face_y
_exptl_oxdiff_crystal_face_z
0.9979 -0.0016 39.9340 -0.7785 0.5412 0.3353
5.9909 -4.9913 -25.9676 0.3909 -0.8062 0.3540
0.0034 10.9871 5.0016 0.5298 0.8210 -0.0013
0.9952 -10.9868 -4.0041 -0.5241 -0.8240 0.0913
-10.9853 -0.0031 -1.9867 -0.2433 0.1588 -0.9340
10.9852 0.0028 7.9770 0.1226 -0.0751 0.9718
0.9994 0.0022 -38.9375 0.8100 -0.5612 -0.1615

_cod_database_fobs_code 2108518
